data_4084501
loop_
_publ_author_name
'Nacianceno, Virginia San'
'Ibarlucea, Lourdes'
'Mendicute-Fierro, Claudio'
'Rodr\'iguez-Di\'eguez, Antonio'
'Seco, Jos\'e M.'
'Zumeta, Itziar'
'Ubide, Carlos'
'Garralda, Mar\'ia A.'

_publ_section_title
;
 Hydrido{(acylphosphine)(diphenylphosphinous acid)}rhodium(III) Complexes.
 Catalysts for the Homogeneous Hydrolysis of Ammonia- or Amine-Boranes
 under Air
;
_journal_issue 21
_journal_name_full Organometallics
_journal_page_first 6044
_journal_paper_doi 10.1021/om500666w
_journal_volume 33
_journal_year 2014
_chemical_formula_sum 'C63 H64 B N4 O3 P2 Rh'
_chemical_formula_weight 1100.84
_chemical_name_systematic
;
 ?
;
_space_group_IT_number 9
_symmetry_cell_setting monoclinic
_symmetry_space_group_name_Hall 'C -2yc'
_symmetry_space_group_name_H-M 'C 1 c 1'
_atom_sites_solution_hydrogens geom
_atom_sites_solution_primary direct
_atom_sites_solution_secondary difmap
_audit_creation_method SHELXL-97
_cell_angle_alpha 90.00
_cell_angle_beta 94.2380(10)
_cell_angle_gamma 90.00
_cell_formula_units_Z 4
_cell_length_a 19.6092(17)
_cell_length_b 11.8959(10)
_cell_length_c 23.320(2)
_cell_measurement_reflns_used 3669
_cell_measurement_temperature 100(2)
_cell_measurement_theta_max 25.21
_cell_measurement_theta_min 2.22
_cell_volume 5425.0(8)
_computing_cell_refinement 'Bruker smart'
_computing_data_collection 'Bruker smart'
_computing_data_reduction 'Bruker smart'
_computing_molecular_graphics 'Bruker SHELXTL'
_computing_publication_material 'SHELXL-97 (Sheldrick, 1997)'
_computing_structure_refinement 'SHELXL-97 (Sheldrick, 1997)'
_computing_structure_solution 'SHELXL-97 (Sheldrick, 1990)'
_diffrn_ambient_temperature 100(2)
_diffrn_measured_fraction_theta_full 1.000
_diffrn_measured_fraction_theta_max 1.000
_diffrn_measurement_device_type 'Bruker Axs APEX automatic diffractometer'
_diffrn_measurement_method 'phi and omega scans'
_diffrn_radiation_monochromator graphite
_diffrn_radiation_source 'fine-focus sealed tube'
_diffrn_radiation_type MoK\a
_diffrn_radiation_wavelength 0.71073
_diffrn_reflns_av_R_equivalents 0.0373
_diffrn_reflns_av_sigmaI/netI 0.0673
_diffrn_reflns_limit_h_max 23
_diffrn_reflns_limit_h_min -22
_diffrn_reflns_limit_k_max 14
_diffrn_reflns_limit_k_min -9
_diffrn_reflns_limit_l_max 27
_diffrn_reflns_limit_l_min -25
_diffrn_reflns_number 14217
_diffrn_reflns_theta_full 25.00
_diffrn_reflns_theta_max 25.00
_diffrn_reflns_theta_min 1.75
_exptl_absorpt_coefficient_mu 0.424
_exptl_absorpt_correction_T_max 0.746
_exptl_absorpt_correction_T_min 0.652
_exptl_absorpt_correction_type empirical
_exptl_absorpt_process_details 'Bruker SADABS (Bruker, 1999)'
_exptl_crystal_colour yellow
_exptl_crystal_density_diffrn 1.348
_exptl_crystal_density_method 'not measured'
_exptl_crystal_description prismatic
_exptl_crystal_F_000 2296
_exptl_crystal_size_max 0.28
_exptl_crystal_size_mid 0.18
_exptl_crystal_size_min 0.12
_refine_diff_density_max 0.799
_refine_diff_density_min -0.391
_refine_diff_density_rms 0.070
_refine_ls_abs_structure_details 'Flack H D (1983), Acta Cryst. A39, 876-881'
_refine_ls_abs_structure_Flack -0.03(3)
_refine_ls_extinction_method none
_refine_ls_goodness_of_fit_ref 1.015
_refine_ls_hydrogen_treatment mixed
_refine_ls_matrix_type full
_refine_ls_number_parameters 673
_refine_ls_number_reflns 8434
_refine_ls_number_restraints 2
_refine_ls_restrained_S_all 1.015
_refine_ls_R_factor_all 0.0522
_refine_ls_R_factor_gt 0.0436
_refine_ls_shift/su_max 0.000
_refine_ls_shift/su_mean 0.000
_refine_ls_structure_factor_coef Fsqd
_refine_ls_weighting_details 'calc w=1/[\s^2^(Fo^2^)+(0.0431P)^2^+0.0000P] where P=(Fo^2^+2Fc^2^)/3'
_refine_ls_weighting_scheme calc
_refine_ls_wR_factor_gt 0.0898
_refine_ls_wR_factor_ref 0.0965
_reflns_number_gt 7405
_reflns_number_total 8434
_reflns_threshold_expression >2sigma(I)
_cod_data_source_file om500666w_si_001.cif
_cod_data_source_block Compound8
_cod_depositor_comments
;
The following automatic conversions were performed:

'_symmetry_cell_setting' value 'Monoclinic' changed to 'monoclinic'
according to
/usr/data/users/saulius/automatic-downloads/rss-feeds/ACS/lib/dictionaries/cif_core.dic
dictionary named 'cif_core.dic' version 2.4.2 from
2011-04-26.

'_exptl_absorpt_correction_type' value 'Empirical'
changed to 'empirical' according to
/usr/data/users/saulius/automatic-downloads/rss-feeds/ACS/lib/dictionaries/cif_core.dic
dictionary named 'cif_core.dic' version 2.4.2 from 2011-04-26.

Automatic conversion script
Id: cif_fix_values 2827 2014-09-09 07:05:25Z andrius 

 Adding full bibliography for 4084501.cif.
;
_cod_original_cell_volume 5425.1(8)
_cod_original_sg_symbol_H-M Cc
_cod_database_code 4084501

loop_
_symmetry_equiv_pos_as_xyz
'x, y, z'
'x, -y, z+1/2'
'x+1/2, y+1/2, z'
'x+1/2, -y+1/2, z+1/2'

loop_
_atom_site_label
_atom_site_type_symbol
_atom_site_fract_x
_atom_site_fract_y
_atom_site_fract_z
_atom_site_U_iso_or_equiv
_atom_site_adp_type
_atom_site_occupancy
_atom_site_symmetry_multiplicity
_atom_site_calc_flag
_atom_site_refinement_flags
Rh1 Rh 0.40208(3) 0.50139(3) 0.47399(2) 0.01816(9) Uani 1 1 d .
P2 P 0.51939(6) 0.47142(13) 0.48102(6) 0.0204(3) Uani 1 1 d .
P1 P 0.28853(7) 0.55049(12) 0.46441(6) 0.0195(3) Uani 1 1 d .
B1 B 0.4287(3) 0.0954(5) 0.7476(2) 0.0240(13) Uani 1 1 d .
C20 C 0.5708(3) 0.5125(4) 0.4231(2) 0.0224(11) Uani 1 1 d .
C21 C 0.5484(2) 0.5945(4) 0.3833(2) 0.0263(11) Uani 1 1 d .
H21 H 0.5049 0.6250 0.3845 0.032 Uiso 1 1 calc R
C22 C 0.5906(3) 0.6307(4) 0.3421(2) 0.0323(13) Uani 1 1 d .
H22 H 0.5753 0.6858 0.3159 0.039 Uiso 1 1 calc R
C23 C 0.6554(3) 0.5854(5) 0.3396(2) 0.0378(14) Uani 1 1 d .
H23 H 0.6838 0.6104 0.3120 0.045 Uiso 1 1 calc R
C24 C 0.6777(3) 0.5026(4) 0.3784(2) 0.0354(13) Uani 1 1 d .
H24 H 0.7209 0.4709 0.3766 0.042 Uiso 1 1 calc R
C25 C 0.6355(3) 0.4676(5) 0.4195(2) 0.0321(13) Uani 1 1 d .
H25 H 0.6508 0.4124 0.4456 0.039 Uiso 1 1 calc R
C26 C 0.5376(2) 0.3218(4) 0.4886(2) 0.0229(11) Uani 1 1 d .
C31 C 0.5515(2) 0.2764(4) 0.5430(2) 0.0270(12) Uani 1 1 d .
H31 H 0.5572 0.3232 0.5749 0.032 Uiso 1 1 calc R
C30 C 0.5569(2) 0.1601(4) 0.5496(2) 0.0285(12) Uani 1 1 d .
H30 H 0.5671 0.1294 0.5859 0.034 Uiso 1 1 calc R
C29 C 0.5473(2) 0.0911(4) 0.5028(2) 0.0270(12) Uani 1 1 d .
H29 H 0.5503 0.0136 0.5074 0.032 Uiso 1 1 calc R
C28 C 0.5331(2) 0.1360(4) 0.4485(2) 0.0264(12) Uani 1 1 d .
H28 H 0.5263 0.0886 0.4169 0.032 Uiso 1 1 calc R
C27 C 0.5288(2) 0.2519(4) 0.4410(2) 0.0242(11) Uani 1 1 d .
H27 H 0.5202 0.2822 0.4044 0.029 Uiso 1 1 calc R
C14 C 0.2305(2) 0.4487(4) 0.4923(2) 0.0219(11) Uani 1 1 d .
C15 C 0.2072(2) 0.4601(5) 0.5465(2) 0.0268(12) Uani 1 1 d .
H15 H 0.2188 0.5234 0.5685 0.032 Uiso 1 1 calc R
C16 C 0.1664(2) 0.3765(4) 0.5682(2) 0.0316(13) Uani 1 1 d .
H16 H 0.1506 0.3843 0.6046 0.038 Uiso 1 1 calc R
C17 C 0.1494(3) 0.2822(5) 0.5357(2) 0.0342(13) Uani 1 1 d .
H17 H 0.1219 0.2271 0.5503 0.041 Uiso 1 1 calc R
C18 C 0.1729(2) 0.2690(4) 0.4819(2) 0.0319(13) Uani 1 1 d .
H18 H 0.1618 0.2050 0.4603 0.038 Uiso 1 1 calc R
C19 C 0.2131(2) 0.3523(4) 0.4602(2) 0.0262(12) Uani 1 1 d .
H19 H 0.2287 0.3441 0.4238 0.031 Uiso 1 1 calc R
C8 C 0.2480(2) 0.5906(4) 0.3947(2) 0.0238(11) Uani 1 1 d .
C13 C 0.1781(2) 0.5748(5) 0.3818(2) 0.0295(12) Uani 1 1 d .
H13 H 0.1523 0.5376 0.4078 0.035 Uiso 1 1 calc R
C12 C 0.1469(3) 0.6143(5) 0.3304(2) 0.0357(13) Uani 1 1 d .
H12 H 0.1003 0.6030 0.3218 0.043 Uiso 1 1 calc R
C11 C 0.1850(3) 0.6706(4) 0.2919(2) 0.0300(12) Uani 1 1 d .
H11 H 0.1639 0.6981 0.2577 0.036 Uiso 1 1 calc R
C10 C 0.2540(3) 0.6859(4) 0.3040(2) 0.0292(12) Uani 1 1 d .
H10 H 0.2796 0.7233 0.2779 0.035 Uiso 1 1 calc R
C9 C 0.2857(2) 0.6457(4) 0.35512(19) 0.0233(11) Uani 1 1 d .
H9 H 0.3325 0.6558 0.3629 0.028 Uiso 1 1 calc R
C33 C 0.3691(2) 0.2721(4) 0.4327(2) 0.0232(11) Uani 1 1 d .
C34 C 0.3720(2) 0.2634(4) 0.4957(2) 0.0259(11) Uani 1 1 d .
C32 C 0.3528(3) 0.1728(4) 0.3947(2) 0.0344(13) Uani 1 1 d .
H32A H 0.3042 0.1619 0.3906 0.052 Uiso 1 1 d R
H32B H 0.3743 0.1069 0.4115 0.052 Uiso 1 1 d R
H32C H 0.3694 0.1858 0.3575 0.052 Uiso 1 1 d R
C35 C 0.3577(3) 0.1538(5) 0.5250(3) 0.0367(15) Uani 1 1 d .
H35A H 0.3980 0.1309 0.5480 0.055 Uiso 1 1 d R
H35B H 0.3459 0.0972 0.4967 0.055 Uiso 1 1 d R
H35C H 0.3206 0.1635 0.5492 0.055 Uiso 1 1 d R
C36 C 0.2223(3) 0.3634(5) 0.2613(2) 0.0410(14) Uani 1 1 d .
H36A H 0.2224 0.4231 0.2896 0.049 Uiso 1 1 calc R
H36B H 0.1833 0.3150 0.2659 0.049 Uiso 1 1 calc R
C37 C 0.2189(3) 0.4125(5) 0.2006(3) 0.0474(16) Uani 1 1 d .
H37A H 0.1951 0.3626 0.1730 0.057 Uiso 1 1 calc R
H37B H 0.1967 0.4854 0.1991 0.057 Uiso 1 1 calc R
C38 C 0.2933(3) 0.4221(5) 0.1903(3) 0.0474(16) Uani 1 1 d .
H38A H 0.3000 0.4237 0.1495 0.057 Uiso 1 1 calc R
H38B H 0.3136 0.4888 0.2083 0.057 Uiso 1 1 calc R
C39 C 0.3223(3) 0.3171(5) 0.2180(2) 0.0424(15) Uani 1 1 d .
H39A H 0.3163 0.2537 0.1919 0.051 Uiso 1 1 calc R
H39B H 0.3707 0.3262 0.2289 0.051 Uiso 1 1 calc R
C7 C 0.2866(2) 0.6744(4) 0.5095(2) 0.0229(11) Uani 1 1 d .
C6 C 0.2310(2) 0.7453(4) 0.5140(2) 0.0240(11) Uani 1 1 d .
H6 H 0.1894 0.7293 0.4939 0.029 Uiso 1 1 calc R
C5 C 0.2375(3) 0.8394(4) 0.5484(2) 0.0275(12) Uani 1 1 d .
H5 H 0.2005 0.8877 0.5508 0.033 Uiso 1 1 calc R
C4 C 0.2988(3) 0.8628(4) 0.5795(2) 0.0269(12) Uani 1 1 d .
H4 H 0.3029 0.9263 0.6028 0.032 Uiso 1 1 calc R
C3 C 0.3538(2) 0.7909(4) 0.5757(2) 0.0246(11) Uani 1 1 d .
H3 H 0.3949 0.8061 0.5968 0.030 Uiso 1 1 calc R
C1 C 0.4084(3) 0.6182(5) 0.5358(2) 0.0241(13) Uani 1 1 d .
C40 C 0.4664(3) 0.2120(4) 0.7269(2) 0.0253(11) Uani 1 1 d .
C45 C 0.4376(2) 0.3177(4) 0.7357(2) 0.0302(12) Uani 1 1 d .
H45 H 0.3954 0.3207 0.7516 0.036 Uiso 1 1 calc R
C44 C 0.4683(3) 0.4182(5) 0.7222(2) 0.0345(13) Uani 1 1 d .
H44 H 0.4463 0.4860 0.7284 0.041 Uiso 1 1 calc R
C43 C 0.5314(3) 0.4180(5) 0.6995(2) 0.0356(13) Uani 1 1 d .
H43 H 0.5524 0.4850 0.6901 0.043 Uiso 1 1 calc R
C42 C 0.5627(3) 0.3155(5) 0.6911(2) 0.0299(12) Uani 1 1 d .
H42 H 0.6056 0.3136 0.6766 0.036 Uiso 1 1 calc R
C41 C 0.5304(2) 0.2155(4) 0.7042(2) 0.0280(12) Uani 1 1 d .
H41 H 0.5524 0.1480 0.6975 0.034 Uiso 1 1 calc R
C46 C 0.4667(3) -0.0182(4) 0.7259(3) 0.0237(13) Uani 1 1 d .
C51 C 0.4822(2) -0.0324(5) 0.6691(2) 0.0322(13) Uani 1 1 d .
H51 H 0.4728 0.0262 0.6433 0.039 Uiso 1 1 calc R
C50 C 0.5110(2) -0.1296(5) 0.6492(3) 0.0405(15) Uani 1 1 d .
H50 H 0.5222 -0.1338 0.6112 0.049 Uiso 1 1 calc R
C49 C 0.5234(3) -0.2206(5) 0.6853(3) 0.0426(16) Uani 1 1 d .
H49 H 0.5421 -0.2864 0.6718 0.051 Uiso 1 1 calc R
C48 C 0.5072(3) -0.2120(5) 0.7421(3) 0.0399(14) Uani 1 1 d .
H48 H 0.5150 -0.2723 0.7671 0.048 Uiso 1 1 calc R
C47 C 0.4794(3) -0.1127(5) 0.7612(2) 0.0312(13) Uani 1 1 d .
H47 H 0.4686 -0.1086 0.7993 0.037 Uiso 1 1 calc R
C52 C 0.4322(2) 0.1044(4) 0.8179(2) 0.0233(11) Uani 1 1 d .
C53 C 0.4965(3) 0.1153(4) 0.8490(2) 0.0266(12) Uani 1 1 d .
H53 H 0.5357 0.1107 0.8289 0.032 Uiso 1 1 calc R
C54 C 0.5041(3) 0.1325(4) 0.9077(2) 0.0294(12) Uani 1 1 d .
H54 H 0.5475 0.1400 0.9263 0.035 Uiso 1 1 calc R
C55 C 0.4467(3) 0.1386(4) 0.9386(2) 0.0296(13) Uani 1 1 d .
H55 H 0.4512 0.1511 0.9781 0.036 Uiso 1 1 calc R
C56 C 0.3837(3) 0.1260(4) 0.9109(2) 0.0298(12) Uani 1 1 d .
H56 H 0.3451 0.1286 0.9317 0.036 Uiso 1 1 calc R
C57 C 0.3764(2) 0.1095(4) 0.8521(2) 0.0245(11) Uani 1 1 d .
H57 H 0.3326 0.1015 0.8345 0.029 Uiso 1 1 calc R
C58 C 0.3490(2) 0.0850(4) 0.71934(19) 0.0204(11) Uani 1 1 d .
C59 C 0.3093(3) -0.0088(4) 0.7318(2) 0.0266(13) Uani 1 1 d .
H59 H 0.3287 -0.0627 0.7568 0.032 Uiso 1 1 calc R
C60 C 0.2432(3) -0.0256(5) 0.7090(2) 0.0311(13) Uani 1 1 d .
H60 H 0.2193 -0.0893 0.7190 0.037 Uiso 1 1 calc R
C61 C 0.2125(2) 0.0518(5) 0.6714(2) 0.0328(13) Uani 1 1 d .
H61 H 0.1679 0.0409 0.6558 0.039 Uiso 1 1 calc R
C62 C 0.2488(3) 0.1448(5) 0.6576(2) 0.0340(13) Uani 1 1 d .
H62 H 0.2289 0.1980 0.6324 0.041 Uiso 1 1 calc R
C63 C 0.3156(2) 0.1604(4) 0.6812(2) 0.0265(12) Uani 1 1 d .
H63 H 0.3391 0.2244 0.6710 0.032 Uiso 1 1 calc R
C2 C 0.3484(2) 0.6965(4) 0.5409(2) 0.0218(11) Uani 1 1 d .
N1 N 0.3873(2) 0.3855(3) 0.35440(17) 0.0285(10) Uani 1 1 d .
H1N H 0.3594 0.3533 0.3335 0.034 Uiso 1 1 d R
H2N H 0.3888 0.4531 0.3490 0.034 Uiso 1 1 d R
N2 N 0.3843(2) 0.3703(4) 0.41295(17) 0.0211(10) Uani 1 1 d .
N3 N 0.38785(19) 0.3554(3) 0.52382(17) 0.0218(9) Uani 1 1 d .
N4 N 0.3896(2) 0.3560(4) 0.58283(17) 0.0289(10) Uani 1 1 d .
H3N H 0.4015 0.2986 0.5997 0.035 Uiso 1 1 d R
H4N H 0.4138 0.4091 0.5939 0.035 Uiso 1 1 d R
O1 O 0.45546(18) 0.6276(3) 0.57358(16) 0.0368(9) Uani 1 1 d .
O2 O 0.55705(16) 0.5246(3) 0.53762(14) 0.0253(8) Uani 1 1 d .
H2 H 0.5308 0.5637 0.5572 0.030 Uiso 1 1 d R
O3 O 0.28430(18) 0.3004(3) 0.26828(14) 0.0344(9) Uani 1 1 d .
H1 H 0.409(3) 0.584(5) 0.431(2) 0.054(18) Uiso 1 1 d .

loop_
_atom_site_aniso_label
_atom_site_aniso_U_11
_atom_site_aniso_U_22
_atom_site_aniso_U_33
_atom_site_aniso_U_23
_atom_site_aniso_U_13
_atom_site_aniso_U_12
Rh1 0.01769(16) 0.01707(17) 0.01956(16) -0.00060(15) 0.00031(11) -0.00020(14)
P2 0.0160(7) 0.0247(8) 0.0202(7) 0.0003(6) -0.0004(5) 0.0004(6)
P1 0.0195(7) 0.0167(8) 0.0219(7) -0.0003(6) 0.0004(5) -0.0004(6)
B1 0.023(3) 0.022(3) 0.026(3) 0.000(3) 0.001(2) 0.004(2)
C20 0.021(3) 0.022(3) 0.024(3) -0.004(2) 0.002(2) -0.002(2)
C21 0.025(3) 0.026(3) 0.027(3) -0.001(2) -0.004(2) 0.002(2)
C22 0.040(3) 0.031(3) 0.026(3) 0.010(2) 0.004(2) 0.006(2)
C23 0.039(3) 0.040(4) 0.037(3) 0.002(3) 0.019(3) -0.003(3)
C24 0.027(3) 0.031(3) 0.050(4) 0.006(3) 0.013(3) 0.004(2)
C25 0.027(3) 0.030(3) 0.039(3) 0.005(3) 0.004(2) 0.002(2)
C26 0.014(3) 0.026(3) 0.028(3) 0.000(2) 0.001(2) 0.004(2)
C31 0.021(3) 0.028(3) 0.033(3) 0.000(2) 0.008(2) 0.001(2)
C30 0.024(3) 0.029(3) 0.032(3) 0.011(2) 0.004(2) 0.000(2)
C29 0.021(3) 0.019(3) 0.041(3) 0.002(2) -0.001(2) 0.005(2)
C28 0.024(3) 0.022(3) 0.034(3) -0.005(2) 0.006(2) -0.001(2)
C27 0.022(3) 0.027(3) 0.024(3) 0.004(2) 0.002(2) 0.002(2)
C14 0.014(2) 0.019(3) 0.033(3) 0.004(2) 0.000(2) 0.004(2)
C15 0.023(3) 0.027(3) 0.029(3) 0.004(3) -0.005(2) 0.004(2)
C16 0.025(3) 0.035(3) 0.035(3) 0.016(3) 0.001(2) -0.003(2)
C17 0.023(3) 0.034(3) 0.045(3) 0.012(3) -0.002(2) -0.006(2)
C18 0.019(3) 0.022(3) 0.053(4) 0.004(3) -0.009(2) 0.001(2)
C19 0.019(3) 0.028(3) 0.031(3) 0.002(2) -0.004(2) 0.000(2)
C8 0.025(3) 0.021(3) 0.026(3) -0.003(2) 0.003(2) 0.003(2)
C13 0.024(3) 0.040(3) 0.025(3) 0.005(2) 0.005(2) -0.003(2)
C12 0.025(3) 0.044(4) 0.038(3) 0.006(3) -0.002(2) -0.004(2)
C11 0.030(3) 0.032(3) 0.027(3) 0.006(2) -0.006(2) 0.006(2)
C10 0.024(3) 0.033(3) 0.030(3) 0.003(2) 0.000(2) -0.002(2)
C9 0.025(3) 0.020(3) 0.024(3) 0.002(2) -0.005(2) -0.001(2)
C33 0.021(3) 0.014(3) 0.034(3) 0.000(2) 0.000(2) 0.002(2)
C34 0.022(3) 0.019(3) 0.037(3) 0.008(2) 0.003(2) 0.003(2)
C32 0.039(3) 0.024(3) 0.039(3) -0.007(2) -0.004(3) -0.003(2)
C35 0.041(4) 0.025(3) 0.046(4) 0.001(3) 0.012(3) -0.006(3)
C36 0.039(3) 0.039(4) 0.045(4) 0.009(3) 0.003(3) 0.000(3)
C37 0.040(4) 0.055(4) 0.046(4) 0.013(3) -0.005(3) 0.001(3)
C38 0.043(4) 0.058(4) 0.040(4) 0.010(3) -0.005(3) -0.003(3)
C39 0.052(4) 0.046(4) 0.029(3) -0.003(3) 0.001(3) 0.002(3)
C7 0.025(3) 0.016(3) 0.029(3) 0.003(2) 0.009(2) -0.005(2)
C6 0.016(3) 0.028(3) 0.028(3) -0.004(2) -0.002(2) 0.000(2)
C5 0.029(3) 0.018(3) 0.036(3) 0.000(2) 0.006(2) 0.005(2)
C4 0.028(3) 0.022(3) 0.031(3) -0.009(2) 0.000(2) -0.001(2)
C3 0.024(3) 0.021(3) 0.029(3) -0.002(2) 0.004(2) -0.004(2)
C1 0.027(3) 0.020(3) 0.025(3) -0.002(2) 0.007(2) -0.005(2)
C40 0.027(3) 0.024(3) 0.024(3) 0.000(2) -0.001(2) -0.004(2)
C45 0.023(3) 0.031(3) 0.037(3) -0.003(2) 0.006(2) -0.001(2)
C44 0.030(3) 0.029(3) 0.044(3) 0.000(3) -0.002(2) -0.004(2)
C43 0.037(3) 0.029(3) 0.040(3) 0.005(3) 0.000(3) -0.012(3)
C42 0.025(3) 0.038(4) 0.026(3) 0.000(2) -0.002(2) -0.006(2)
C41 0.022(3) 0.032(3) 0.030(3) -0.007(2) 0.001(2) -0.002(2)
C46 0.009(3) 0.032(3) 0.028(3) -0.004(2) -0.008(2) -0.004(2)
C51 0.018(3) 0.034(3) 0.045(4) -0.009(3) 0.005(2) -0.005(2)
C50 0.017(3) 0.056(4) 0.049(4) -0.028(3) 0.008(2) -0.006(3)
C49 0.027(3) 0.032(4) 0.067(5) -0.022(3) -0.011(3) 0.017(3)
C48 0.032(3) 0.027(3) 0.058(4) -0.009(3) -0.013(3) 0.001(3)
C47 0.025(3) 0.032(3) 0.036(3) -0.009(3) -0.006(2) 0.002(2)
C52 0.027(3) 0.009(3) 0.034(3) 0.005(2) -0.004(2) 0.000(2)
C53 0.028(3) 0.021(3) 0.030(3) 0.007(2) 0.001(2) -0.001(2)
C54 0.031(3) 0.021(3) 0.034(3) -0.001(2) -0.013(2) 0.000(2)
C55 0.043(3) 0.019(3) 0.025(3) -0.006(2) -0.009(3) 0.002(2)
C56 0.038(3) 0.021(3) 0.031(3) -0.001(2) 0.006(2) 0.006(2)
C57 0.027(3) 0.018(3) 0.029(3) 0.002(2) 0.004(2) 0.001(2)
C58 0.023(3) 0.024(3) 0.015(3) 0.000(2) 0.003(2) 0.001(2)
C59 0.029(3) 0.029(3) 0.021(3) 0.005(2) -0.001(2) 0.004(2)
C60 0.023(3) 0.044(4) 0.027(3) -0.002(2) 0.004(2) -0.010(2)
C61 0.015(3) 0.053(4) 0.030(3) -0.004(3) -0.001(2) -0.002(2)
C62 0.034(3) 0.036(3) 0.031(3) 0.005(3) -0.001(2) 0.013(3)
C63 0.028(3) 0.030(3) 0.021(3) -0.001(2) 0.004(2) 0.000(2)
C2 0.022(3) 0.021(3) 0.023(3) 0.002(2) 0.005(2) -0.004(2)
N1 0.043(3) 0.022(2) 0.020(2) -0.0015(18) -0.0050(19) 0.001(2)
N2 0.021(2) 0.022(3) 0.020(2) -0.0030(19) -0.0039(18) 0.0058(19)
N3 0.023(2) 0.018(2) 0.025(2) 0.0028(18) 0.0054(17) -0.0016(18)
N4 0.036(3) 0.026(3) 0.024(2) 0.0050(19) 0.0018(18) -0.001(2)
O1 0.030(2) 0.040(2) 0.038(2) -0.0167(18) -0.0134(17) 0.0104(17)
O2 0.0198(18) 0.030(2) 0.0249(19) -0.0047(15) -0.0036(14) 0.0025(14)
O3 0.040(2) 0.035(2) 0.028(2) -0.0013(17) -0.0055(16) 0.0034(18)

loop_
_atom_type_symbol
_atom_type_description
_atom_type_scat_dispersion_real
_atom_type_scat_dispersion_imag
_atom_type_scat_source
C C 0.0033 0.0016 'International Tables Vol C Tables 4.2.6.8 and 6.1.1.4'
H H 0.0000 0.0000 'International Tables Vol C Tables 4.2.6.8 and 6.1.1.4'
B B 0.0013 0.0007 'International Tables Vol C Tables 4.2.6.8 and 6.1.1.4'
N N 0.0061 0.0033 'International Tables Vol C Tables 4.2.6.8 and 6.1.1.4'
O O 0.0106 0.0060 'International Tables Vol C Tables 4.2.6.8 and 6.1.1.4'
Rh Rh -1.1178 0.9187 'International Tables Vol C Tables 4.2.6.8 and 6.1.1.4'
P P 0.1023 0.0942 'International Tables Vol C Tables 4.2.6.8 and 6.1.1.4'

loop_
_geom_angle_atom_site_label_1
_geom_angle_atom_site_label_2
_geom_angle_atom_site_label_3
_geom_angle
C1 Rh1 N3 100.24(19)
C1 Rh1 N2 172.9(2)
N3 Rh1 N2 75.16(16)
C1 Rh1 P1 84.32(16)
N3 Rh1 P1 95.50(11)
N2 Rh1 P1 90.65(12)
C1 Rh1 P2 92.74(16)
N3 Rh1 P2 90.31(11)
N2 Rh1 P2 92.73(12)
P1 Rh1 P2 173.88(6)
O2 P2 C20 105.1(2)
O2 P2 C26 103.4(2)
C20 P2 C26 102.8(2)
O2 P2 Rh1 113.16(14)
C20 P2 Rh1 120.59(18)
C26 P2 Rh1 110.03(15)
C7 P1 C14 107.1(2)
C7 P1 C8 106.2(2)
C14 P1 C8 104.5(2)
C7 P1 Rh1 102.23(16)
C14 P1 Rh1 115.13(16)
C8 P1 Rh1 120.68(16)
C52 B1 C46 112.0(4)
C52 B1 C58 111.9(4)
C46 B1 C58 104.7(4)
C52 B1 C40 104.5(4)
C46 B1 C40 112.0(4)
C58 B1 C40 112.0(4)
C25 C20 C21 118.3(5)
C25 C20 P2 120.2(4)
C21 C20 P2 121.4(4)
C22 C21 C20 120.4(5)
C21 C22 C23 120.4(5)
C22 C23 C24 119.7(5)
C25 C24 C23 119.5(5)
C24 C25 C20 121.7(5)
C31 C26 C27 120.1(5)
C31 C26 P2 119.6(4)
C27 C26 P2 119.7(4)
C26 C31 C30 119.7(5)
C29 C30 C31 120.1(5)
C30 C29 C28 120.4(5)
C29 C28 C27 120.3(5)
C26 C27 C28 119.3(5)
C15 C14 C19 119.1(5)
C15 C14 P1 121.4(4)
C19 C14 P1 119.3(4)
C14 C15 C16 120.0(5)
C17 C16 C15 120.1(5)
C18 C17 C16 120.6(5)
C17 C18 C19 119.2(5)
C18 C19 C14 121.0(5)
C9 C8 C13 118.9(4)
C9 C8 P1 119.9(4)
C13 C8 P1 121.0(4)
C12 C13 C8 120.3(5)
C11 C12 C13 120.1(5)
C10 C11 C12 120.1(5)
C11 C10 C9 120.2(5)
C10 C9 C8 120.4(5)
N2 C33 C34 115.1(4)
N2 C33 C32 123.0(5)
C34 C33 C32 121.8(4)
N3 C34 C33 115.7(4)
N3 C34 C35 123.0(5)
C33 C34 C35 121.3(5)
O3 C36 C37 106.6(5)
C38 C37 C36 101.6(5)
C39 C38 C37 102.2(5)
O3 C39 C38 105.2(5)
C6 C7 C2 120.1(5)
C6 C7 P1 126.0(4)
C2 C7 P1 113.9(4)
C5 C6 C7 119.8(5)
C6 C5 C4 120.6(5)
C5 C4 C3 119.5(5)
C2 C3 C4 120.8(5)
O1 C1 C2 115.7(5)
O1 C1 Rh1 125.5(4)
C2 C1 Rh1 118.6(4)
C41 C40 C45 114.4(5)
C41 C40 B1 124.5(4)
C45 C40 B1 120.9(4)
C44 C45 C40 123.7(5)
C43 C44 C45 120.2(5)
C44 C43 C42 118.3(5)
C43 C42 C41 120.6(5)
C42 C41 C40 122.9(5)
C51 C46 C47 114.8(5)
C51 C46 B1 122.0(5)
C47 C46 B1 122.9(5)
C50 C51 C46 123.0(5)
C51 C50 C49 120.6(5)
C50 C49 C48 118.7(5)
C49 C48 C47 119.5(6)
C48 C47 C46 123.3(5)
C57 C52 C53 114.1(5)
C57 C52 B1 126.4(4)
C53 C52 B1 119.3(4)
C54 C53 C52 123.2(5)
C53 C54 C55 119.6(5)
C56 C55 C54 119.4(5)
C55 C56 C57 120.8(5)
C56 C57 C52 122.8(5)
C63 C58 C59 113.8(5)
C63 C58 B1 126.2(5)
C59 C58 B1 119.9(4)
C60 C59 C58 123.7(5)
C61 C60 C59 120.2(5)
C62 C61 C60 118.6(5)
C61 C62 C63 120.3(5)
C58 C63 C62 123.3(5)
C3 C2 C7 119.2(4)
C3 C2 C1 121.2(4)
C7 C2 C1 119.5(4)
C33 N2 N1 119.7(4)
C33 N2 Rh1 117.0(3)
N1 N2 Rh1 123.3(3)
C34 N3 N4 119.7(4)
C34 N3 Rh1 116.7(3)
N4 N3 Rh1 123.4(3)
C36 O3 C39 108.7(4)

loop_
_geom_bond_atom_site_label_1
_geom_bond_atom_site_label_2
_geom_bond_distance
Rh1 C1 2.000(5)
Rh1 N3 2.119(4)
Rh1 N2 2.123(4)
Rh1 P1 2.2967(15)
Rh1 P2 2.3218(14)
P2 O2 1.595(3)
P2 C20 1.811(5)
P2 C26 1.821(5)
P1 C7 1.812(5)
P1 C14 1.816(5)
P1 C8 1.820(5)
B1 C52 1.640(7)
B1 C46 1.642(8)
B1 C58 1.655(7)
B1 C40 1.660(8)
C20 C25 1.385(7)
C20 C21 1.395(7)
C21 C22 1.381(7)
C22 C23 1.386(7)
C23 C24 1.387(7)
C24 C25 1.378(7)
C26 C31 1.386(6)
C26 C27 1.389(7)
C31 C30 1.396(7)
C30 C29 1.368(7)
C29 C28 1.382(7)
C28 C27 1.391(7)
C14 C15 1.381(7)
C14 C19 1.398(7)
C15 C16 1.395(7)
C16 C17 1.380(7)
C17 C18 1.378(7)
C18 C19 1.385(7)
C8 C9 1.390(6)
C8 C13 1.393(6)
C13 C12 1.388(7)
C12 C11 1.383(7)
C11 C10 1.374(7)
C10 C9 1.387(6)
C33 N2 1.298(6)
C33 C34 1.472(7)
C33 C32 1.497(7)
C34 N3 1.301(6)
C34 C35 1.507(7)
C36 O3 1.426(6)
C36 C37 1.527(8)
C37 C38 1.500(8)
C38 C39 1.498(8)
C39 O3 1.450(6)
C7 C6 1.390(6)
C7 C2 1.393(6)
C6 C5 1.378(7)
C5 C4 1.384(6)
C4 C3 1.386(7)
C3 C2 1.384(6)
C1 O1 1.233(6)
C1 C2 1.512(7)
C40 C41 1.399(7)
C40 C45 1.401(7)
C45 C44 1.386(7)
C44 C43 1.382(7)
C43 C42 1.385(7)
C42 C41 1.392(7)
C46 C51 1.391(8)
C46 C47 1.405(8)
C51 C50 1.382(7)
C50 C49 1.381(8)
C49 C48 1.388(8)
C48 C47 1.389(7)
C52 C57 1.403(7)
C52 C53 1.413(6)
C53 C54 1.381(7)
C54 C55 1.383(7)
C55 C56 1.360(7)
C56 C57 1.381(7)
C58 C63 1.391(7)
C58 C59 1.403(7)
C59 C60 1.378(8)
C60 C61 1.378(8)
C61 C62 1.368(7)
C62 C63 1.396(7)
N1 N2 1.383(5)
N3 N4 1.374(5)
